data_7248303
loop_
_publ_author_name
'Marner, Michael'
'Kulhanek, Niclas'
'Eichberg, Johanna'
'Hardes, Kornelia'
'Dal-Molin, Michael'
'Rybniker, Jan'
'Kirchner, Michael'
'Sch\"aberle, Till'
'Goettlich, Richard'

_publ_section_title
;
 Design, synthesis and antimycobacterial activity of
 Imidazo[1,5-a]quinolines and their Zinc-complexes
;
_journal_name_full 'RSC Medicinal Chemistry'
_journal_paper_doi 10.1039/D4MD00086B
_journal_year 2024
_chemical_formula_sum 'C57 H47 Cl15 Cu2 N6 O8'
_chemical_formula_weight 1602.83
_space_group_crystal_system monoclinic
_space_group_IT_number 14
_space_group_name_Hall '-P 2ybc'
_space_group_name_H-M_alt 'P 1 21/c 1'
_atom_sites_solution_hydrogens geom
_audit_creation_method SHELXL-2018/3
_audit_update_record
;
2024-02-21 deposited with the CCDC.	2024-03-11 downloaded from the CCDC.
;
_cell_angle_alpha 90
_cell_angle_beta 99.303(4)
_cell_angle_gamma 90
_cell_formula_units_Z 4
_cell_length_a 13.8332(10)
_cell_length_b 17.6483(14)
_cell_length_c 27.905(2)
_cell_measurement_reflns_used 9786
_cell_measurement_temperature 100(2)
_cell_measurement_theta_max 29.36
_cell_measurement_theta_min 2.25
_cell_volume 6722.9(9)
_computing_cell_refinement 'SAINT 8.40A (Bruker-AXS, 2017)'
_computing_data_collection 'APEX3 v2019.1-0 (Bruker-AXS, 2017)'
_computing_data_reduction 'SAINT 8.40A (Bruker-AXS, 2017)'
_computing_molecular_graphics 'Bruker SHELXTL'
_computing_publication_material 'Bruker SHELXTL'
_computing_structure_refinement 'SHELXL-2018/3 (Sheldrick, 2018)'
_computing_structure_solution 'SHELXT-2015 (Sheldrick, 2015)'
_diffrn_ambient_temperature 100(2)
_diffrn_detector_area_resol_mean 10.4167
_diffrn_measured_fraction_theta_full 1.000
_diffrn_measured_fraction_theta_max 0.997
_diffrn_measurement_device_type 'Bruker PHOTON100'
_diffrn_measurement_method '\f and \w scans'
_diffrn_radiation_type MoK\a
_diffrn_radiation_wavelength 0.71073
_diffrn_reflns_av_R_equivalents 0.1071
_diffrn_reflns_av_unetI/netI 0.0257
_diffrn_reflns_Laue_measured_fraction_full 1.000
_diffrn_reflns_Laue_measured_fraction_max 0.997
_diffrn_reflns_limit_h_max 19
_diffrn_reflns_limit_h_min -19
_diffrn_reflns_limit_k_max 24
_diffrn_reflns_limit_k_min -24
_diffrn_reflns_limit_l_max 38
_diffrn_reflns_limit_l_min -38
_diffrn_reflns_number 659946
_diffrn_reflns_point_group_measured_fraction_full 1.000
_diffrn_reflns_point_group_measured_fraction_max 0.997
_diffrn_reflns_theta_full 25.242
_diffrn_reflns_theta_max 29.713
_diffrn_reflns_theta_min 1.886
_diffrn_source 'I\mS micro-focus sealed tube, multilayer optics'
_exptl_absorpt_coefficient_mu 1.285
_exptl_absorpt_correction_type multi-scan
_exptl_absorpt_process_details 'SADABS 2016/2(Sheldrick, 2016)'
_exptl_crystal_colour green
_exptl_crystal_density_diffrn 1.584
_exptl_crystal_density_method 'not measured'
_exptl_crystal_description needle
_exptl_crystal_F_000 3232
_exptl_crystal_size_max 0.482
_exptl_crystal_size_mid 0.056
_exptl_crystal_size_min 0.047
_exptl_transmission_factor_max 0.7391
_exptl_transmission_factor_min 0.6543
_refine_diff_density_max 1.485
_refine_diff_density_min -1.152
_refine_diff_density_rms 0.120
_refine_ls_extinction_method none
_refine_ls_goodness_of_fit_ref 1.156
_refine_ls_hydrogen_treatment constr
_refine_ls_matrix_type full
_refine_ls_number_parameters 1011
_refine_ls_number_reflns 19053
_refine_ls_number_restraints 381
_refine_ls_restrained_S_all 1.150
_refine_ls_R_factor_all 0.0935
_refine_ls_R_factor_gt 0.0803
_refine_ls_shift/su_max 0.001
_refine_ls_shift/su_mean 0.000
_refine_ls_structure_factor_coef Fsqd
_refine_ls_weighting_details 'w=1/[\s^2^(Fo^2^)+(0.0372P)^2^+36.3752P] where P=(Fo^2^+2Fc^2^)/3'
_refine_ls_weighting_scheme calc
_refine_ls_wR_factor_gt 0.1841
_refine_ls_wR_factor_ref 0.1919
_reflns_Friedel_coverage 0.000
_reflns_number_gt 16113
_reflns_number_total 19053
_reflns_threshold_expression 'I > 2\s(I)'
_cod_data_source_file d4md00086b2.cif
_cod_data_source_block D8K_22060X
_cod_original_sg_symbol_H-M 'P 21/c'
_cod_database_code 7248303
_shelx_shelxl_version_number 2018/3
_shelx_space_group_comment
;
The symmetry employed for this shelxl refinement is uniquely defined
by the following loop, which should always be used as a source of
symmetry information in preference to the above space-group names.
They are only intended as comments.
;

loop_
_space_group_symop_operation_xyz
'x, y, z'
'-x, y+1/2, -z+1/2'
'-x, -y, -z'
'x, -y-1/2, z-1/2'

loop_
_atom_site_label
_atom_site_type_symbol
_atom_site_fract_x
_atom_site_fract_y
_atom_site_fract_z
_atom_site_U_iso_or_equiv
_atom_site_adp_type
_atom_site_occupancy
_atom_site_site_symmetry_order
_atom_site_calc_flag
_atom_site_refinement_flags_posn
_atom_site_refinement_flags_adp
_atom_site_refinement_flags_occupancy
_atom_site_disorder_assembly
_atom_site_disorder_group
Cu1 Cu 1.11033(3) 0.31592(3) 0.50850(2) 0.02301(11) Uani 1 1 d . . . . .
Cu2 Cu 0.60701(3) 0.33337(3) 0.38094(2) 0.02141(10) Uani 1 1 d . . . . .
O1 O 1.0618(2) 0.23062(16) 0.46765(11) 0.0280(6) Uani 1 1 d . . . . .
O2 O 0.9300(2) 0.28255(19) 0.48819(15) 0.0404(8) Uani 1 1 d . . . . .
O3 O 1.1566(2) 0.2490(2) 0.56322(12) 0.0358(7) Uani 1 1 d . . . . .
O4 O 1.2929(2) 0.28334(18) 0.53734(13) 0.0333(7) Uani 1 1 d . . . . .
O5 O 0.6134(2) 0.29702(19) 0.31587(11) 0.0329(7) Uani 1 1 d . . . . .
O6 O 0.7656(3) 0.2869(3) 0.35084(16) 0.0550(11) Uani 1 1 d . . . . .
O7 O 0.5582(3) 0.23360(16) 0.39799(11) 0.0346(7) Uani 1 1 d . . . . .
Cl7 Cl 0.45040(13) 0.92258(11) 0.69198(6) 0.0645(4) Uani 1 1 d . . . . .
O8 O 0.4287(2) 0.30203(17) 0.36828(11) 0.0320(6) Uani 1 1 d . . . . .
N1 N 1.1195(2) 0.4086(2) 0.55081(13) 0.0301(8) Uani 1 1 d . . . . .
N2 N 1.1107(2) 0.39435(18) 0.45771(12) 0.0227(6) Uani 1 1 d . . . . .
N3 N 1.1146(2) 0.4732(2) 0.39644(15) 0.0309(8) Uani 1 1 d . . . . .
N4 N 0.6191(2) 0.44320(18) 0.36289(11) 0.0190(6) Uani 1 1 d . . . . .
N5 N 0.6195(2) 0.37920(16) 0.44715(10) 0.0161(5) Uani 1 1 d . . . . .
N6 N 0.6218(2) 0.41900(16) 0.52212(10) 0.0149(5) Uani 1 1 d . . . . .
C1 C 1.1218(3) 0.4065(4) 0.59961(18) 0.0412(12) Uani 1 1 d . . . . .
H1 H 1.116741 0.359091 0.615096 0.049 Uiso 1 1 calc R U . . .
C2 C 1.1311(4) 0.4719(4) 0.6273(2) 0.0531(16) Uani 1 1 d . . . . .
H2 H 1.131577 0.469733 0.661389 0.064 Uiso 1 1 calc R U . . .
C3 C 1.1396(3) 0.5392(4) 0.6048(2) 0.0546(17) Uani 1 1 d . . . . .
H3 H 1.149002 0.584251 0.623635 0.066 Uiso 1 1 calc R U . . .
C4 C 1.1348(3) 0.5433(3) 0.5547(2) 0.0418(12) Uani 1 1 d . . . . .
H4 H 1.138456 0.590662 0.538930 0.050 Uiso 1 1 calc R U . . .
C5 C 1.1244(3) 0.4750(3) 0.52807(19) 0.0331(10) Uani 1 1 d . . . . .
C6 C 1.1192(3) 0.4672(2) 0.47591(16) 0.0261(8) Uani 1 1 d . . . . .
C7 C 1.1212(3) 0.5172(2) 0.43866(18) 0.0301(9) Uani 1 1 d . . . . .
C8 C 1.1273(3) 0.5985(3) 0.4358(3) 0.0482(15) Uani 1 1 d . . . . .
H8 H 1.131813 0.628724 0.464273 0.058 Uiso 1 1 calc R U . . .
C9 C 1.1266(4) 0.6306(3) 0.3925(3) 0.0565(17) Uani 1 1 d . . . . .
H9 H 1.131784 0.684175 0.390523 0.068 Uiso 1 1 calc R U . . .
C10 C 1.1182(3) 0.5867(3) 0.3491(3) 0.0545(17) Uani 1 1 d . . . . .
C11 C 1.1168(4) 0.6217(4) 0.3034(3) 0.073(2) Uani 1 1 d . . . . .
H11 H 1.122293 0.675302 0.301842 0.087 Uiso 1 1 calc R U . . .
C12 C 1.1082(5) 0.5821(5) 0.2630(3) 0.076(2) Uani 1 1 d . . . . .
H12 H 1.109006 0.607235 0.232926 0.091 Uiso 1 1 calc R U . . .
C13 C 1.0978(6) 0.5032(5) 0.2640(3) 0.074(2) Uani 1 1 d . . . . .
H13 H 1.089949 0.474808 0.234679 0.088 Uiso 1 1 calc R U . . .
C14 C 1.0990(5) 0.4669(4) 0.3083(2) 0.0579(16) Uani 1 1 d . . . . .
H14 H 1.091001 0.413456 0.309220 0.070 Uiso 1 1 calc R U . . .
C15 C 1.1114(3) 0.5070(3) 0.3501(2) 0.0426(12) Uani 1 1 d . . . . .
C16 C 1.1080(3) 0.3984(2) 0.41007(15) 0.0246(7) Uani 1 1 d . . . . .
C17 C 1.0978(3) 0.3318(2) 0.37723(15) 0.0268(8) Uani 1 1 d . . . . .
C18 C 1.1768(4) 0.3048(4) 0.3602(2) 0.0530(15) Uani 1 1 d . . . . .
H18 H 1.239725 0.325908 0.371016 0.064 Uiso 1 1 calc R U . . .
C19 C 1.1655(5) 0.2455(5) 0.3266(3) 0.075(2) Uani 1 1 d . . . . .
H19 H 1.220112 0.228018 0.313035 0.090 Uiso 1 1 calc R U . . .
C20 C 1.0740(5) 0.2121(5) 0.3132(3) 0.073(2) Uani 1 1 d . . . . .
H20 H 1.066966 0.168394 0.293008 0.087 Uiso 1 1 calc R U . . .
C21 C 0.9957(4) 0.2424(4) 0.3290(2) 0.0557(16) Uani 1 1 d . . . . .
H21 H 0.932200 0.222824 0.317446 0.067 Uiso 1 1 calc R U . . .
C22 C 1.0063(4) 0.3021(3) 0.3620(2) 0.0477(13) Uani 1 1 d . . . . .
H22 H 0.950881 0.321960 0.373884 0.057 Uiso 1 1 calc R U . . .
C23 C 0.9694(3) 0.2320(2) 0.46701(17) 0.0299(8) Uani 1 1 d . . . . .
C24 C 0.9081(4) 0.1709(3) 0.4393(2) 0.0436(12) Uani 1 1 d . . . . .
H24A H 0.850577 0.193767 0.419439 0.065 Uiso 1 1 calc R U . . .
H24B H 0.886699 0.134900 0.462216 0.065 Uiso 1 1 calc R U . . .
H24C H 0.947034 0.144206 0.418234 0.065 Uiso 1 1 calc R U . . .
C25 C 1.2508(3) 0.2470(2) 0.56566(16) 0.0277(8) Uani 1 1 d . . . . .
C26 C 1.3051(4) 0.1977(3) 0.60528(19) 0.0429(11) Uani 1 1 d . . . . .
H26A H 1.293816 0.144216 0.596605 0.064 Uiso 1 1 calc R U . . .
H26B H 1.281456 0.208083 0.635874 0.064 Uiso 1 1 calc R U . . .
H26C H 1.375407 0.208643 0.609104 0.064 Uiso 1 1 calc R U . . .
C27 C 0.6172(3) 0.4692(3) 0.31759(14) 0.0267(8) Uani 1 1 d . . . . .
H27 H 0.613522 0.433865 0.291686 0.032 Uiso 1 1 calc R U . . .
C28 C 0.6205(3) 0.5457(3) 0.30729(15) 0.0318(9) Uani 1 1 d . . . . .
H28 H 0.619899 0.562617 0.274919 0.038 Uiso 1 1 calc R U . . .
C29 C 0.6247(3) 0.5973(2) 0.34502(15) 0.0293(8) Uani 1 1 d . . . . .
H29 H 0.626510 0.650145 0.338721 0.035 Uiso 1 1 calc R U . . .
C30 C 0.6263(3) 0.5712(2) 0.39214(14) 0.0237(7) Uani 1 1 d . . . . .
H30 H 0.629501 0.605709 0.418484 0.028 Uiso 1 1 calc R U . . .
C31 C 0.6231(2) 0.4931(2) 0.39988(12) 0.0178(6) Uani 1 1 d . . . . .
C32 C 0.6239(2) 0.45695(19) 0.44660(12) 0.0154(6) Uani 1 1 d . . . . .
C33 C 0.6255(2) 0.48333(18) 0.49325(12) 0.0152(6) Uani 1 1 d . . . . .
C34 C 0.6293(2) 0.55691(19) 0.51438(13) 0.0173(6) Uani 1 1 d . . . . .
H34 H 0.633432 0.600574 0.494911 0.021 Uiso 1 1 calc R U . . .
C35 C 0.6268(3) 0.5641(2) 0.56229(13) 0.0204(7) Uani 1 1 d . . . . .
H35 H 0.626268 0.613189 0.576192 0.025 Uiso 1 1 calc R U . . .
C36 C 0.6250(2) 0.4983(2) 0.59264(13) 0.0188(6) Uani 1 1 d . . . . .
C37 C 0.6276(3) 0.5064(2) 0.64315(14) 0.0241(7) Uani 1 1 d . . . . .
H37 H 0.627607 0.555706 0.656771 0.029 Uiso 1 1 calc R U . . .
C38 C 0.6300(3) 0.4445(3) 0.67287(14) 0.0280(8) Uani 1 1 d . . . . .
H38 H 0.631221 0.450913 0.706768 0.034 Uiso 1 1 calc R U . . .
C39 C 0.6305(3) 0.3717(3) 0.65302(14) 0.0279(8) Uani 1 1 d . . . . .
H39 H 0.632239 0.328760 0.673665 0.034 Uiso 1 1 calc R U . . .
C40 C 0.6286(3) 0.3614(2) 0.60361(14) 0.0242(7) Uani 1 1 d . . . . .
H40 H 0.629942 0.311809 0.590556 0.029 Uiso 1 1 calc R U . . .
C41 C 0.6247(2) 0.4246(2) 0.57315(12) 0.0174(6) Uani 1 1 d . . . . .
C42 C 0.6179(2) 0.35621(19) 0.49207(12) 0.0163(6) Uani 1 1 d . . . . .
C43 C 0.6128(3) 0.2756(2) 0.50588(13) 0.0190(6) Uani 1 1 d . . . . .
C44 C 0.5275(3) 0.2463(2) 0.51884(15) 0.0256(8) Uani 1 1 d . . . . .
H44 H 0.472671 0.278253 0.519835 0.031 Uiso 1 1 calc R U . . .
C45 C 0.5228(3) 0.1704(3) 0.53027(19) 0.0359(10) Uani 1 1 d . . . . .
H45 H 0.464546 0.150394 0.539270 0.043 Uiso 1 1 calc R U . . .
C46 C 0.6016(4) 0.1233(2) 0.5288(2) 0.0396(11) Uani 1 1 d . . . . .
H46 H 0.598146 0.071315 0.537052 0.048 Uiso 1 1 calc R U . . .
C47 C 0.6864(3) 0.1526(2) 0.5150(2) 0.0399(11) Uani 1 1 d . . . . .
H47 H 0.740388 0.120009 0.513127 0.048 Uiso 1 1 calc R U . . .
C48 C 0.6928(3) 0.2285(2) 0.50398(17) 0.0284(8) Uani 1 1 d . . . . .
H48 H 0.751307 0.248394 0.495181 0.034 Uiso 1 1 calc R U . . .
C49 C 0.7005(4) 0.2765(3) 0.31607(19) 0.0418(11) Uani 1 1 d . . . . .
C50 C 0.7187(6) 0.2370(5) 0.2700(3) 0.074(2) Uani 1 1 d . . . . .
H50A H 0.667703 0.251558 0.242947 0.111 Uiso 1 1 calc R U . . .
H50B H 0.717141 0.181948 0.274583 0.111 Uiso 1 1 calc R U . . .
H50C H 0.782968 0.251866 0.262637 0.111 Uiso 1 1 calc R U . . .
C51 C 0.4652(4) 0.2420(3) 0.38611(16) 0.0336(9) Uani 1 1 d . . . . .
C52 C 0.4026(6) 0.1759(3) 0.3951(2) 0.0612(18) Uani 1 1 d . . . . .
H52A H 0.383015 0.147975 0.364728 0.092 Uiso 1 1 calc R U . . .
H52B H 0.344076 0.194120 0.407153 0.092 Uiso 1 1 calc R U . . .
H52C H 0.439839 0.142299 0.419315 0.092 Uiso 1 1 calc R U . . .
C56 C 0.3985(7) 0.9325(5) 0.6303(4) 0.0348(18) Uani 0.584(6) 1 d . U P A 3
H56 H 0.401671 0.882772 0.613484 0.042 Uiso 0.584(6) 1 calc R U P A 3
Cl8 Cl 0.4648(2) 1.00144(13) 0.60238(10) 0.0520(8) Uani 0.584(6) 1 d . U P A 3
Cl9 Cl 0.27658(19) 0.96031(17) 0.62587(15) 0.0648(11) Uani 0.584(6) 1 d . U P A 3
C56A C 0.3505(17) 0.9143(11) 0.6440(8) 0.081(6) Uani 0.416(6) 1 d . U P A 4
H56A H 0.352241 0.862156 0.630093 0.097 Uiso 0.416(6) 1 calc R U P A 4
Cl8A Cl 0.3617(11) 0.9790(5) 0.5980(2) 0.182(7) Uani 0.416(6) 1 d . U P A 4
Cl9A Cl 0.2400(5) 0.9255(5) 0.6632(4) 0.144(4) Uani 0.416(6) 1 d . U P A 4
C53 C 0.1958(13) 0.5137(13) 0.7564(9) 0.064(9) Uani 0.151(3) 1 d D U P B 10
H53 H 0.207751 0.546965 0.728908 0.077 Uiso 0.151(3) 1 calc R U P B 10
Cl1 Cl 0.1657(12) 0.4223(9) 0.7347(6) 0.107(5) Uani 0.151(3) 1 d D U P B 10
Cl2 Cl 0.0994(12) 0.5503(15) 0.7825(9) 0.158(9) Uani 0.151(3) 1 d D U P B 10
Cl3 Cl 0.3019(10) 0.5103(12) 0.8005(5) 0.099(5) Uani 0.151(3) 1 d D U P B 10
C53A C 0.1863(12) 0.5455(7) 0.7989(5) 0.077(5) Uani 0.600(3) 1 d D U P C 11
H53A H 0.137823 0.549341 0.821746 0.092 Uiso 0.600(3) 1 calc R U P C 11
Cl1A Cl 0.1981(4) 0.4506(2) 0.78000(17) 0.1077(16) Uani 0.600(3) 1 d D U P C 11
Cl2A Cl 0.1495(3) 0.6008(2) 0.74651(13) 0.0811(10) Uani 0.600(3) 1 d D U P C 11
Cl3A Cl 0.3020(3) 0.5781(4) 0.8263(2) 0.143(3) Uani 0.600(3) 1 d D U P C 11
C53B C 0.2497(15) 0.5785(9) 0.8430(10) 0.111(10) Uani 0.249(3) 1 d D U P D 12
H53B H 0.218296 0.564765 0.871716 0.133 Uiso 0.249(3) 1 calc R U P D 12
Cl1B Cl 0.3551(11) 0.5237(8) 0.8418(6) 0.143(6) Uani 0.249(3) 1 d D U P D 12
Cl2B Cl 0.1684(13) 0.5629(10) 0.7888(8) 0.157(7) Uani 0.249(3) 1 d D U P D 12
Cl3B Cl 0.2837(8) 0.6744(5) 0.8455(4) 0.099(3) Uani 0.249(3) 1 d D U P D 12
C54 C 0.5933(5) 0.6768(4) 0.7465(2) 0.0302(15) Uani 0.753(4) 1 d D . P E 1
H54A H 0.554672 0.668722 0.713404 0.036 Uiso 0.753(4) 1 calc R U P E 1
Cl4 Cl 0.6293(2) 0.77222(10) 0.75209(7) 0.0576(6) Uani 0.753(4) 1 d D . P E 1
Cl5 Cl 0.52028(14) 0.65146(17) 0.78971(6) 0.0646(7) Uani 0.753(4) 1 d D . P E 1
Cl6 Cl 0.69725(14) 0.61873(11) 0.75298(7) 0.0487(5) Uani 0.753(4) 1 d D . P E 1
C54A C 0.5860(13) 0.6992(8) 0.7425(9) 0.060(11) Uani 0.247(4) 1 d D . P E 2
H54B H 0.549978 0.700476 0.708392 0.072 Uiso 0.247(4) 1 calc R U P E 2
Cl4A Cl 0.5214(8) 0.7474(9) 0.7822(5) 0.171(8) Uani 0.247(4) 1 d D . P E 2
Cl5A Cl 0.7045(10) 0.7353(9) 0.7461(4) 0.128(6) Uani 0.247(4) 1 d D . P E 2
Cl6A Cl 0.6022(8) 0.6063(4) 0.7640(3) 0.083(3) Uani 0.247(4) 1 d D . P E 2
C55 C 0.8186(9) 0.9136(8) 0.5353(6) 0.030(2) Uani 0.697(4) 1 d . . P F 5
H55A H 0.837870 0.859512 0.532045 0.036 Uiso 0.697(4) 1 calc R U P F 5
Cl10 Cl 0.89417(18) 0.97235(16) 0.50572(12) 0.0645(9) Uani 0.697(4) 1 d . . P F 5
Cl11 Cl 0.6972(4) 0.9263(4) 0.50698(18) 0.0674(12) Uani 0.697(4) 1 d . . P F 5
Cl12 Cl 0.8304(3) 0.9367(2) 0.59578(9) 0.0945(13) Uani 0.697(4) 1 d . . P F 5
C55A C 0.840(2) 0.9241(18) 0.5282(13) 0.029(5) Uani 0.303(4) 1 d . . P F 6
H55B H 0.859903 0.870206 0.535149 0.035 Uiso 0.303(4) 1 calc R U P F 6
Cl13 Cl 0.8755(5) 0.9461(3) 0.4752(2) 0.0640(17) Uani 0.303(4) 1 d . . P F 6
Cl14 Cl 0.8981(4) 0.9768(3) 0.5772(2) 0.0601(16) Uani 0.303(4) 1 d . . P F 6
Cl15 Cl 0.7118(9) 0.9280(8) 0.5267(5) 0.072(3) Uani 0.303(4) 1 d . . P F 6
C57 C 0.9716(14) 0.8539(10) 0.3832(7) 0.046(4) Uani 0.53(2) 1 d . . P G 8
H57 H 0.927148 0.833321 0.404997 0.055 Uiso 0.53(2) 1 calc R U P G 8
Cl21 Cl 0.9498(5) 0.8026(4) 0.3277(3) 0.0601(15) Uani 0.53(2) 1 d . . P G 8
Cl20 Cl 0.9427(5) 0.9499(5) 0.37226(16) 0.0468(15) Uani 0.53(2) 1 d . . P G 8
Cl19 Cl 1.0894(7) 0.8447(4) 0.4122(5) 0.078(2) Uani 0.53(2) 1 d . . P G 8
C57A C 0.9588(17) 0.8315(14) 0.3700(8) 0.049(5) Uani 0.47(2) 1 d . . P G 9
H57A H 0.925275 0.804859 0.394368 0.059 Uiso 0.47(2) 1 calc R U P G 9
Cl18 Cl 0.9112(9) 0.9226(8) 0.3605(5) 0.069(3) Uani 0.47(2) 1 d . . P G 9
Cl17 Cl 0.9411(8) 0.7804(9) 0.3159(4) 0.078(2) Uani 0.47(2) 1 d . . P G 9
Cl16 Cl 1.0899(8) 0.8347(6) 0.3920(6) 0.082(2) Uani 0.47(2) 1 d . . P G 9

loop_
_atom_site_aniso_label
_atom_site_aniso_U_11
_atom_site_aniso_U_22
_atom_site_aniso_U_33
_atom_site_aniso_U_23
_atom_site_aniso_U_13
_atom_site_aniso_U_12
Cu1 0.0168(2) 0.0237(2) 0.0278(2) 0.00066(18) 0.00142(16) 0.00209(16)
Cu2 0.0251(2) 0.0210(2) 0.0179(2) -0.00497(16) 0.00301(16) 0.00356(17)
O1 0.0213(13) 0.0222(13) 0.0399(16) -0.0019(12) 0.0030(11) 0.0000(10)
O2 0.0264(15) 0.0277(16) 0.070(2) -0.0064(16) 0.0175(15) 0.0012(12)
O3 0.0253(14) 0.0444(19) 0.0363(17) 0.0143(14) 0.0006(12) 0.0000(13)
O4 0.0245(14) 0.0268(15) 0.0489(19) 0.0035(13) 0.0069(13) 0.0017(11)
O5 0.0352(16) 0.0395(17) 0.0238(14) -0.0116(12) 0.0045(12) 0.0055(13)
O6 0.0354(19) 0.061(3) 0.066(3) -0.020(2) -0.0003(18) 0.0069(18)
O7 0.059(2) 0.0174(13) 0.0260(14) -0.0053(11) 0.0018(14) -0.0003(13)
Cl7 0.0628(9) 0.0785(11) 0.0466(8) -0.0038(7) -0.0079(7) -0.0016(8)
O8 0.0382(16) 0.0265(15) 0.0333(16) -0.0094(12) 0.0123(13) -0.0038(12)
N1 0.0150(14) 0.041(2) 0.0324(18) -0.0113(15) -0.0015(12) 0.0060(13)
N2 0.0165(13) 0.0183(14) 0.0316(17) -0.0014(12) -0.0020(12) 0.0005(11)
N3 0.0168(14) 0.0268(17) 0.048(2) 0.0124(15) 0.0009(14) -0.0001(12)
N4 0.0172(13) 0.0236(15) 0.0165(13) 0.0003(11) 0.0034(10) 0.0006(11)
N5 0.0170(13) 0.0157(13) 0.0156(13) -0.0023(10) 0.0028(10) 0.0004(10)
N6 0.0138(12) 0.0147(12) 0.0159(12) -0.0020(10) 0.0018(10) 0.0018(10)
C1 0.0193(19) 0.067(3) 0.036(2) -0.015(2) 0.0000(16) 0.005(2)
C2 0.023(2) 0.086(5) 0.050(3) -0.035(3) 0.003(2) 0.002(2)
C3 0.022(2) 0.076(4) 0.066(4) -0.044(3) 0.005(2) 0.001(2)
C4 0.0156(17) 0.037(2) 0.071(3) -0.026(2) 0.0040(19) -0.0012(16)
C5 0.0091(15) 0.032(2) 0.057(3) -0.016(2) 0.0009(16) 0.0024(14)
C6 0.0130(15) 0.0199(17) 0.044(2) -0.0031(16) 0.0010(14) 0.0005(13)
C7 0.0137(15) 0.0213(18) 0.055(3) 0.0037(17) 0.0053(16) -0.0003(13)
C8 0.024(2) 0.021(2) 0.104(5) 0.007(2) 0.022(3) 0.0025(16)
C9 0.035(3) 0.032(3) 0.109(5) 0.021(3) 0.032(3) 0.008(2)
C10 0.019(2) 0.053(3) 0.091(5) 0.045(3) 0.007(2) 0.001(2)
C11 0.037(3) 0.068(4) 0.111(6) 0.060(5) 0.006(3) 0.002(3)
C12 0.056(4) 0.089(6) 0.079(5) 0.058(5) 0.000(4) -0.009(4)
C13 0.078(5) 0.087(5) 0.049(4) 0.028(4) -0.009(3) -0.018(4)
C14 0.064(4) 0.061(4) 0.046(3) 0.023(3) -0.001(3) -0.017(3)
C15 0.024(2) 0.047(3) 0.053(3) 0.026(2) -0.0053(19) -0.0044(19)
C16 0.0173(16) 0.0216(17) 0.033(2) 0.0045(15) -0.0009(14) -0.0024(13)
C17 0.0217(17) 0.0307(19) 0.0276(18) 0.0026(15) 0.0028(14) -0.0047(15)
C18 0.026(2) 0.071(4) 0.063(4) -0.027(3) 0.009(2) -0.007(2)
C19 0.039(3) 0.099(6) 0.089(5) -0.055(5) 0.019(3) -0.003(3)
C20 0.048(3) 0.092(5) 0.079(5) -0.059(4) 0.011(3) -0.019(3)
C21 0.036(3) 0.058(4) 0.067(4) -0.026(3) -0.008(3) -0.008(2)
C22 0.027(2) 0.045(3) 0.067(4) -0.015(3) -0.005(2) 0.000(2)
C23 0.0230(18) 0.0218(18) 0.044(2) 0.0046(16) 0.0041(16) -0.0013(14)
C24 0.032(2) 0.035(2) 0.063(3) -0.005(2) 0.004(2) -0.0094(19)
C25 0.0234(18) 0.0229(18) 0.034(2) -0.0030(15) -0.0027(15) 0.0027(14)
C26 0.043(3) 0.040(3) 0.042(3) 0.008(2) -0.003(2) 0.013(2)
C27 0.0249(18) 0.036(2) 0.0195(17) 0.0009(15) 0.0026(14) 0.0015(15)
C28 0.034(2) 0.039(2) 0.0213(18) 0.0099(16) 0.0010(15) -0.0036(18)
C29 0.034(2) 0.0270(19) 0.0266(19) 0.0098(15) 0.0040(16) -0.0028(16)
C30 0.0276(18) 0.0207(17) 0.0226(17) 0.0032(13) 0.0032(14) -0.0031(14)
C31 0.0162(14) 0.0190(15) 0.0183(15) 0.0014(12) 0.0030(12) 0.0011(12)
C32 0.0132(13) 0.0147(14) 0.0183(15) -0.0015(11) 0.0030(11) 0.0002(11)
C33 0.0126(13) 0.0136(14) 0.0195(15) 0.0005(12) 0.0030(11) 0.0007(11)
C34 0.0136(14) 0.0157(15) 0.0228(16) -0.0007(12) 0.0030(12) 0.0006(11)
C35 0.0167(15) 0.0197(16) 0.0253(17) -0.0064(13) 0.0045(13) -0.0007(12)
C36 0.0141(14) 0.0231(16) 0.0192(15) -0.0058(13) 0.0027(12) -0.0012(12)
C37 0.0209(17) 0.0305(19) 0.0208(17) -0.0074(14) 0.0028(13) 0.0013(14)
C38 0.0276(19) 0.038(2) 0.0176(16) -0.0022(15) 0.0024(14) 0.0027(16)
C39 0.031(2) 0.034(2) 0.0193(17) 0.0042(15) 0.0033(14) 0.0017(16)
C40 0.0267(18) 0.0252(18) 0.0204(17) 0.0022(14) 0.0022(14) 0.0023(14)
C41 0.0133(14) 0.0225(16) 0.0164(15) -0.0017(12) 0.0023(11) 0.0004(12)
C42 0.0162(14) 0.0141(14) 0.0185(15) -0.0022(12) 0.0024(11) 0.0011(11)
C43 0.0183(15) 0.0171(15) 0.0213(16) -0.0001(12) 0.0027(12) 0.0000(12)
C44 0.0211(17) 0.0211(17) 0.035(2) 0.0005(15) 0.0074(15) 0.0001(14)
C45 0.030(2) 0.026(2) 0.053(3) 0.0044(19) 0.0123(19) -0.0070(17)
C46 0.039(2) 0.0163(18) 0.066(3) 0.0092(19) 0.015(2) -0.0020(17)
C47 0.032(2) 0.0203(19) 0.069(3) 0.007(2) 0.012(2) 0.0081(16)
C48 0.0221(17) 0.0206(18) 0.043(2) 0.0013(16) 0.0082(16) 0.0043(14)
C49 0.035(2) 0.052(3) 0.040(3) -0.009(2) 0.010(2) 0.012(2)
C50 0.068(4) 0.094(6) 0.065(4) -0.039(4) 0.026(3) 0.018(4)
C51 0.047(3) 0.028(2) 0.027(2) -0.0096(16) 0.0068(18) -0.0095(18)
C52 0.089(5) 0.037(3) 0.057(4) 0.001(3) 0.010(3) -0.028(3)
C56 0.033(4) 0.021(3) 0.047(5) 0.002(3) -0.003(4) 0.007(3)
Cl8 0.0595(17) 0.0326(11) 0.0632(16) 0.0148(10) 0.0075(12) 0.0036(10)
Cl9 0.0306(12) 0.0483(15) 0.109(3) -0.0097(15) -0.0088(13) 0.0084(10)
C56A 0.096(14) 0.046(9) 0.085(13) -0.031(9) -0.035(10) 0.042(9)
Cl8A 0.363(18) 0.110(6) 0.071(4) 0.026(4) 0.030(6) 0.153(9)
Cl9A 0.087(4) 0.096(5) 0.235(10) -0.081(6) -0.015(5) 0.039(4)
C53 0.071(18) 0.080(19) 0.049(15) 0.011(15) 0.030(15) -0.021(15)
Cl1 0.094(11) 0.134(13) 0.095(11) 0.048(9) 0.023(8) -0.028(9)
Cl2 0.077(11) 0.23(2) 0.18(2) 0.013(18) 0.052(13) 0.031(15)
Cl3 0.080(9) 0.153(15) 0.062(8) 0.006(9) 0.005(7) 0.031(9)
C53A 0.068(9) 0.111(11) 0.051(6) 0.031(7) 0.010(6) -0.017(8)
Cl1A 0.152(4) 0.085(3) 0.105(3) 0.026(2) 0.074(3) 0.012(3)
Cl2A 0.086(2) 0.078(2) 0.072(2) 0.0088(17) -0.0095(17) -0.0116(18)
Cl3A 0.063(2) 0.221(7) 0.129(4) 0.070(5) -0.031(3) -0.051(3)
C53B 0.078(18) 0.13(2) 0.13(2) 0.004(19) 0.026(17) -0.013(17)
Cl1B 0.154(11) 0.144(11) 0.149(12) 0.034(10) 0.077(9) 0.062(10)
Cl2B 0.106(11) 0.176(15) 0.193(19) -0.007(14) 0.033(11) -0.030(11)
Cl3B 0.118(8) 0.086(6) 0.104(7) 0.014(5) 0.051(6) -0.018(5)
C54 0.028(3) 0.039(4) 0.021(3) -0.002(3) -0.003(2) -0.002(3)
Cl4 0.1079(19) 0.0304(8) 0.0370(9) -0.0124(6) 0.0190(10) 0.0031(9)
Cl5 0.0450(10) 0.120(2) 0.0273(8) 0.0076(10) 0.0002(7) -0.0217(11)
Cl6 0.0508(11) 0.0453(9) 0.0439(9) -0.0095(7) -0.0107(7) 0.0125(8)
C54A 0.07(2) 0.030(14) 0.07(2) 0.010(12) -0.024(15) 0.013(12)
Cl4A 0.085(6) 0.198(13) 0.198(13) -0.163(12) -0.071(8) 0.070(8)
Cl5A 0.117(9) 0.178(14) 0.081(6) 0.021(8) -0.010(6) -0.084(10)
Cl6A 0.137(9) 0.048(4) 0.050(4) -0.008(3) -0.025(4) 0.011(4)
C55 0.031(6) 0.019(5) 0.043(6) 0.007(4) 0.016(4) -0.005(4)
Cl10 0.0555(13) 0.0662(16) 0.0780(19) 0.0318(15) 0.0293(13) -0.0022(11)
Cl11 0.0403(16) 0.076(2) 0.084(3) -0.001(2) 0.0041(18) 0.0017(14)
Cl12 0.110(2) 0.130(3) 0.0465(13) -0.0233(15) 0.0238(14) -0.075(2)
C55A 0.034(13) 0.018(9) 0.039(12) 0.007(7) 0.017(9) -0.011(8)
Cl13 0.088(4) 0.057(3) 0.051(3) -0.003(2) 0.022(3) -0.024(3)
Cl14 0.066(3) 0.053(3) 0.063(3) -0.024(2) 0.015(2) -0.008(2)
Cl15 0.042(5) 0.056(4) 0.123(10) -0.011(7) 0.029(6) -0.014(4)
C57 0.039(6) 0.045(8) 0.047(10) 0.013(6) -0.011(6) -0.021(6)
Cl21 0.063(2) 0.051(2) 0.062(3) -0.0123(18) -0.001(2) -0.0090(19)
Cl20 0.044(2) 0.054(3) 0.0408(17) 0.0016(14) -0.0007(13) 0.0146(19)
Cl19 0.074(3) 0.039(2) 0.101(5) -0.002(3) -0.044(4) 0.0129(17)
C57A 0.045(10) 0.061(13) 0.041(11) 0.015(8) 0.006(7) -0.001(8)
Cl18 0.060(4) 0.071(5) 0.075(4) 0.018(4) 0.014(4) 0.026(4)
Cl17 0.065(4) 0.097(6) 0.067(4) -0.017(4) -0.001(3) 0.029(4)
Cl16 0.071(3) 0.061(4) 0.100(6) -0.005(4) -0.022(4) 0.023(3)

loop_
_atom_type_symbol
_atom_type_description
_atom_type_scat_dispersion_real
_atom_type_scat_dispersion_imag
_atom_type_scat_source
C C 0.0033 0.0016 'International Tables Vol C Tables 4.2.6.8 and 6.1.1.4'
Cl Cl 0.1484 0.1585 'International Tables Vol C Tables 4.2.6.8 and 6.1.1.4'
Cu Cu 0.3201 1.2651 'International Tables Vol C Tables 4.2.6.8 and 6.1.1.4'
N N 0.0061 0.0033 'International Tables Vol C Tables 4.2.6.8 and 6.1.1.4'
O O 0.0106 0.0060 'International Tables Vol C Tables 4.2.6.8 and 6.1.1.4'
H H 0.0000 0.0000 'International Tables Vol C Tables 4.2.6.8 and 6.1.1.4'

loop_
_geom_angle_atom_site_label_1
_geom_angle_atom_site_label_2
_geom_angle_atom_site_label_3
_geom_angle
_geom_angle_site_symmetry_1
_geom_angle_site_symmetry_3
_geom_angle_publ_flag
O1 Cu1 O3 91.65(14) . . ?
O1 Cu1 N2 99.35(13) . . ?
O3 Cu1 N2 160.45(13) . . ?
O1 Cu1 N1 163.61(13) . . ?
O3 Cu1 N1 92.91(16) . . ?
N2 Cu1 N1 81.06(15) . . ?
O5 Cu2 O7 89.99(14) . . ?
O5 Cu2 N5 171.23(13) . . ?
O7 Cu2 N5 96.89(12) . . ?
O5 Cu2 N4 93.78(13) . . ?
O7 Cu2 N4 164.63(14) . . ?
N5 Cu2 N4 81.00(12) . . ?
C23 O1 Cu1 104.1(3) . . ?
C25 O3 Cu1 104.9(3) . . ?
C49 O5 Cu2 106.2(3) . . ?
C51 O7 Cu2 101.7(3) . . ?
C5 N1 C1 120.2(4) . . ?
C5 N1 Cu1 115.9(3) . . ?
C1 N1 Cu1 123.9(4) . . ?
C16 N2 C6 107.8(3) . . ?
C16 N2 Cu1 138.7(3) . . ?
C6 N2 Cu1 113.4(3) . . ?
C16 N3 C7 107.2(4) . . ?
C16 N3 C15 131.3(4) . . ?
C7 N3 C15 121.5(4) . . ?
C27 N4 C31 119.3(3) . . ?
C27 N4 Cu2 125.1(3) . . ?
C31 N4 Cu2 115.5(2) . . ?
C42 N5 C32 109.0(3) . . ?
C42 N5 Cu2 137.8(2) . . ?
C32 N5 Cu2 113.0(2) . . ?
C42 N6 C33 107.6(3) . . ?
C42 N6 C41 130.9(3) . . ?
C33 N6 C41 121.5(3) . . ?
N1 C1 C2 121.6(6) . . ?
C3 C2 C1 118.6(6) . . ?
C2 C3 C4 121.1(5) . . ?
C3 C4 C5 118.0(6) . . ?
N1 C5 C4 120.4(5) . . ?
N1 C5 C6 113.1(4) . . ?
C4 C5 C6 126.4(5) . . ?
C7 C6 N2 109.4(4) . . ?
C7 C6 C5 134.2(4) . . ?
N2 C6 C5 116.4(4) . . ?
C6 C7 N3 106.0(4) . . ?
C6 C7 C8 133.9(5) . . ?
N3 C7 C8 120.1(5) . . ?
C9 C8 C7 118.8(6) . . ?
C8 C9 C10 121.7(5) . . ?
C15 C10 C11 117.5(7) . . ?
C15 C10 C9 121.4(5) . . ?
C11 C10 C9 121.0(6) . . ?
C12 C11 C10 121.8(7) . . ?
C11 C12 C13 120.4(7) . . ?
C14 C13 C12 119.3(8) . . ?
C15 C14 C13 120.5(7) . . ?
C14 C15 C10 120.3(5) . . ?
C14 C15 N3 123.2(5) . . ?
C10 C15 N3 116.4(6) . . ?
N2 C16 N3 109.6(4) . . ?
N2 C16 C17 124.2(3) . . ?
N3 C16 C17 126.2(4) . . ?
C18 C17 C22 121.0(5) . . ?
C18 C17 C16 119.8(4) . . ?
C22 C17 C16 119.1(4) . . ?
C17 C18 C19 119.5(5) . . ?
C20 C19 C18 119.8(6) . . ?
C21 C20 C19 119.2(6) . . ?
C20 C21 C22 120.9(5) . . ?
C17 C22 C21 119.2(5) . . ?
O2 C23 O1 121.5(4) . . ?
O2 C23 C24 120.3(4) . . ?
O1 C23 C24 118.2(4) . . ?
O4 C25 O3 121.7(4) . . ?
O4 C25 C26 122.6(4) . . ?
O3 C25 C26 115.6(4) . . ?
N4 C27 C28 122.3(4) . . ?
C27 C28 C29 118.8(4) . . ?
C28 C29 C30 119.6(4) . . ?
C29 C30 C31 118.5(4) . . ?
N4 C31 C30 121.6(3) . . ?
N4 C31 C32 113.2(3) . . ?
C30 C31 C32 125.2(3) . . ?
N5 C32 C33 108.7(3) . . ?
N5 C32 C31 117.1(3) . . ?
C33 C32 C31 134.2(3) . . ?
C32 C33 N6 105.9(3) . . ?
C32 C33 C34 133.8(3) . . ?
N6 C33 C34 120.3(3) . . ?
C35 C34 C33 119.4(3) . . ?
C34 C35 C36 120.9(3) . . ?
C41 C36 C37 118.5(3) . . ?
C41 C36 C35 121.1(3) . . ?
C37 C36 C35 120.4(3) . . ?
C38 C37 C36 121.3(4) . . ?
C37 C38 C39 119.6(4) . . ?
C40 C39 C38 120.9(4) . . ?
C39 C40 C41 119.5(4) . . ?
C40 C41 C36 120.3(3) . . ?
C40 C41 N6 123.1(3) . . ?
C36 C41 N6 116.7(3) . . ?
N5 C42 N6 108.9(3) . . ?
N5 C42 C43 123.5(3) . . ?
N6 C42 C43 127.6(3) . . ?
C44 C43 C48 120.0(3) . . ?
C44 C43 C42 120.3(3) . . ?
C48 C43 C42 119.6(3) . . ?
C45 C44 C43 119.7(4) . . ?
C46 C45 C44 120.7(4) . . ?
C45 C46 C47 119.5(4) . . ?
C48 C47 C46 120.6(4) . . ?
C47 C48 C43 119.5(4) . . ?
O6 C49 O5 122.8(5) . . ?
O6 C49 C50 122.5(5) . . ?
O5 C49 C50 114.7(5) . . ?
O8 C51 O7 121.8(4) . . ?
O8 C51 C52 121.6(5) . . ?
O7 C51 C52 116.6(5) . . ?
Cl9 C56 Cl7 109.6(6) . . ?
Cl9 C56 Cl8 109.8(5) . . ?
Cl7 C56 Cl8 109.8(5) . . ?
Cl9A C56A Cl8A 110.1(10) . . ?
Cl9A C56A Cl7 112.5(13) . . ?
Cl8A C56A Cl7 110.6(15) . . ?
Cl2 C53 Cl1 109.3(12) . . ?
Cl2 C53 Cl3 109.2(12) . . ?
Cl1 C53 Cl3 109.6(13) . . ?
Cl3A C53A Cl2A 107.5(8) . . ?
Cl3A C53A Cl1A 108.6(9) . . ?
Cl2A C53A Cl1A 107.8(8) . . ?
Cl3B C53B Cl1B 108.3(12) . . ?
Cl3B C53B Cl2B 108.4(13) . . ?
Cl1B C53B Cl2B 108.3(13) . . ?
Cl5 C54 Cl6 109.6(4) . . ?
Cl5 C54 Cl4 111.8(4) . . ?
Cl6 C54 Cl4 109.6(4) . . ?
Cl5A C54A Cl6A 104.8(11) . . ?
Cl5A C54A Cl4A 110.9(15) . . ?
Cl6A C54A Cl4A 106.7(12) . . ?
Cl12 C55 Cl11 110.2(7) . . ?
Cl12 C55 Cl10 110.5(8) . . ?
Cl11 C55 Cl10 108.1(8) . . ?
Cl13 C55A Cl14 114.1(13) . . ?
Cl13 C55A Cl15 114(2) . . ?
Cl14 C55A Cl15 109.3(18) . . ?
Cl19 C57 Cl20 110.3(7) . . ?
Cl19 C57 Cl21 112.3(13) . . ?
Cl20 C57 Cl21 109.8(10) . . ?
Cl17 C57A Cl18 110.5(12) . . ?
Cl17 C57A Cl16 107.6(13) . . ?
Cl18 C57A Cl16 110.7(11) . . ?

loop_
_geom_bond_atom_site_label_1
_geom_bond_atom_site_label_2
_geom_bond_distance
_geom_bond_site_symmetry_2
_geom_bond_publ_flag
Cu1 O1 1.941(3) . ?
Cu1 O3 1.954(3) . ?
Cu1 N2 1.982(3) . ?
Cu1 N1 2.009(4) . ?
Cu2 O5 1.941(3) . ?
Cu2 O7 1.971(3) . ?
Cu2 N5 1.999(3) . ?
Cu2 N4 2.016(3) . ?
O1 C23 1.276(5) . ?
O2 C23 1.243(5) . ?
O3 C25 1.295(5) . ?
O4 C25 1.235(5) . ?
O5 C49 1.258(6) . ?
O6 C49 1.226(6) . ?
O7 C51 1.284(6) . ?
Cl7 C56 1.763(10) . ?
Cl7 C56A 1.767(19) . ?
O8 C51 1.242(6) . ?
N1 C5 1.341(6) . ?
N1 C1 1.358(6) . ?
N2 C16 1.326(5) . ?
N2 C6 1.380(5) . ?
N3 C16 1.381(5) . ?
N3 C7 1.402(6) . ?
N3 C15 1.418(6) . ?
N4 C27 1.341(5) . ?
N4 C31 1.351(5) . ?
N5 C42 1.321(4) . ?
N5 C32 1.374(4) . ?
N6 C42 1.385(4) . ?
N6 C33 1.398(4) . ?
N6 C41 1.421(4) . ?
C1 C2 1.383(8) . ?
C2 C3 1.357(10) . ?
C3 C4 1.391(9) . ?
C4 C5 1.411(6) . ?
C5 C6 1.452(7) . ?
C6 C7 1.367(6) . ?
C7 C8 1.441(6) . ?
C8 C9 1.333(9) . ?
C9 C10 1.428(10) . ?
C10 C15 1.410(8) . ?
C10 C11 1.415(9) . ?
C11 C12 1.315(12) . ?
C12 C13 1.401(11) . ?
C13 C14 1.391(8) . ?
C14 C15 1.351(9) . ?
C16 C17 1.482(6) . ?
C17 C18 1.348(7) . ?
C17 C22 1.373(6) . ?
C18 C19 1.397(8) . ?
C19 C20 1.392(9) . ?
C20 C21 1.346(9) . ?
C21 C22 1.391(8) . ?
C23 C24 1.506(6) . ?
C25 C26 1.508(6) . ?
C27 C28 1.382(6) . ?
C28 C29 1.386(6) . ?
C29 C30 1.390(5) . ?
C30 C31 1.398(5) . ?
C31 C32 1.450(5) . ?
C32 C33 1.379(5) . ?
C33 C34 1.424(5) . ?
C34 C35 1.349(5) . ?
C35 C36 1.439(5) . ?
C36 C41 1.410(5) . ?
C36 C37 1.411(5) . ?
C37 C38 1.368(6) . ?
C38 C39 1.400(6) . ?
C39 C40 1.386(5) . ?
C40 C41 1.398(5) . ?
C42 C43 1.478(5) . ?
C43 C44 1.389(5) . ?
C43 C48 1.392(5) . ?
C44 C45 1.381(6) . ?
C45 C46 1.376(6) . ?
C46 C47 1.391(7) . ?
C47 C48 1.381(6) . ?
C49 C50 1.520(7) . ?
C51 C52 1.499(7) . ?
C56 Cl9 1.741(10) . ?
C56 Cl8 1.778(10) . ?
C56A Cl9A 1.71(3) . ?
C56A Cl8A 1.74(3) . ?
C53 Cl2 1.743(15) . ?
C53 Cl1 1.749(15) . ?
C53 Cl3 1.757(15) . ?
C53A Cl3A 1.756(13) . ?
C53A Cl2A 1.763(11) . ?
C53A Cl1A 1.770(14) . ?
C53B Cl3B 1.754(16) . ?
C53B Cl1B 1.755(16) . ?
C53B Cl2B 1.756(16) . ?
C54 Cl5 1.751(6) . ?
C54 Cl6 1.751(7) . ?
C54 Cl4 1.757(8) . ?
C54A Cl5A 1.747(15) . ?
C54A Cl6A 1.749(14) . ?
C54A Cl4A 1.752(15) . ?
C55 Cl12 1.718(16) . ?
C55 Cl11 1.751(16) . ?
C55 Cl10 1.768(9) . ?
C55A Cl13 1.68(3) . ?
C55A Cl14 1.74(4) . ?
C55A Cl15 1.77(3) . ?
C57 Cl19 1.707(19) . ?
C57 Cl20 1.757(19) . ?
C57 Cl21 1.777(17) . ?
C57A Cl17 1.740(19) . ?
C57A Cl18 1.74(2) . ?
C57A Cl16 1.82(2) . ?

loop_
_geom_torsion_atom_site_label_1
_geom_torsion_atom_site_label_2
_geom_torsion_atom_site_label_3
_geom_torsion_atom_site_label_4
_geom_torsion
_geom_torsion_site_symmetry_1
_geom_torsion_site_symmetry_2
_geom_torsion_site_symmetry_3
_geom_torsion_site_symmetry_4
_geom_torsion_publ_flag
C5 N1 C1 C2 -1.4(6) . . . . ?
Cu1 N1 C1 C2 178.0(3) . . . . ?
N1 C1 C2 C3 -0.9(7) . . . . ?
C1 C2 C3 C4 2.8(7) . . . . ?
C2 C3 C4 C5 -2.3(7) . . . . ?
C1 N1 C5 C4 1.9(6) . . . . ?
Cu1 N1 C5 C4 -177.6(3) . . . . ?
C1 N1 C5 C6 -178.9(3) . . . . ?
Cu1 N1 C5 C6 1.7(4) . . . . ?
C3 C4 C5 N1 -0.1(6) . . . . ?
C3 C4 C5 C6 -179.2(4) . . . . ?
C16 N2 C6 C7 0.3(4) . . . . ?
Cu1 N2 C6 C7 178.6(2) . . . . ?
C16 N2 C6 C5 -179.4(3) . . . . ?
Cu1 N2 C6 C5 -1.1(4) . . . . ?
N1 C5 C6 C7 -179.9(4) . . . . ?
C4 C5 C6 C7 -0.8(7) . . . . ?
N1 C5 C6 N2 -0.3(5) . . . . ?
C4 C5 C6 N2 178.8(4) . . . . ?
N2 C6 C7 N3 -0.5(4) . . . . ?
C5 C6 C7 N3 179.2(4) . . . . ?
N2 C6 C7 C8 178.8(4) . . . . ?
C5 C6 C7 C8 -1.6(8) . . . . ?
C16 N3 C7 C6 0.5(4) . . . . ?
C15 N3 C7 C6 178.0(4) . . . . ?
C16 N3 C7 C8 -178.9(4) . . . . ?
C15 N3 C7 C8 -1.4(6) . . . . ?
C6 C7 C8 C9 -179.2(5) . . . . ?
N3 C7 C8 C9 -0.1(6) . . . . ?
C7 C8 C9 C10 1.1(7) . . . . ?
C8 C9 C10 C15 -0.8(8) . . . . ?
C8 C9 C10 C11 179.5(5) . . . . ?
C15 C10 C11 C12 1.0(9) . . . . ?
C9 C10 C11 C12 -179.3(6) . . . . ?
C10 C11 C12 C13 1.4(11) . . . . ?
C11 C12 C13 C14 -1.5(12) . . . . ?
C12 C13 C14 C15 -0.9(11) . . . . ?
C13 C14 C15 C10 3.4(9) . . . . ?
C13 C14 C15 N3 -179.2(6) . . . . ?
C11 C10 C15 C14 -3.4(8) . . . . ?
C9 C10 C15 C14 176.9(5) . . . . ?
C11 C10 C15 N3 179.0(4) . . . . ?
C9 C10 C15 N3 -0.7(7) . . . . ?
C16 N3 C15 C14 1.1(8) . . . . ?
C7 N3 C15 C14 -175.8(5) . . . . ?
C16 N3 C15 C10 178.6(4) . . . . ?
C7 N3 C15 C10 1.7(6) . . . . ?
C6 N2 C16 N3 0.0(4) . . . . ?
Cu1 N2 C16 N3 -177.6(3) . . . . ?
C6 N2 C16 C17 -179.1(3) . . . . ?
Cu1 N2 C16 C17 3.4(6) . . . . ?
C7 N3 C16 N2 -0.3(4) . . . . ?
C15 N3 C16 N2 -177.5(4) . . . . ?
C7 N3 C16 C17 178.7(4) . . . . ?
C15 N3 C16 C17 1.6(7) . . . . ?
N2 C16 C17 C18 -103.0(6) . . . . ?
N3 C16 C17 C18 78.1(6) . . . . ?
N2 C16 C17 C22 81.4(6) . . . . ?
N3 C16 C17 C22 -97.5(5) . . . . ?
C22 C17 C18 C19 -0.1(10) . . . . ?
C16 C17 C18 C19 -175.5(6) . . . . ?
C17 C18 C19 C20 -3.6(13) . . . . ?
C18 C19 C20 C21 6.6(14) . . . . ?
C19 C20 C21 C22 -5.9(13) . . . . ?
C18 C17 C22 C21 0.8(9) . . . . ?
C16 C17 C22 C21 176.3(5) . . . . ?
C20 C21 C22 C17 2.3(11) . . . . ?
Cu1 O1 C23 O2 2.5(5) . . . . ?
Cu1 O1 C23 C24 -178.1(4) . . . . ?
Cu1 O3 C25 O4 0.9(5) . . . . ?
Cu1 O3 C25 C26 -179.4(3) . . . . ?
C31 N4 C27 C28 0.8(6) . . . . ?
Cu2 N4 C27 C28 176.4(3) . . . . ?
N4 C27 C28 C29 -0.8(7) . . . . ?
C27 C28 C29 C30 0.5(7) . . . . ?
C28 C29 C30 C31 -0.3(6) . . . . ?
C27 N4 C31 C30 -0.6(5) . . . . ?
Cu2 N4 C31 C30 -176.6(3) . . . . ?
C27 N4 C31 C32 179.5(3) . . . . ?
Cu2 N4 C31 C32 3.6(4) . . . . ?
C29 C30 C31 N4 0.4(6) . . . . ?
C29 C30 C31 C32 -179.8(4) . . . . ?
C42 N5 C32 C33 0.2(4) . . . . ?
Cu2 N5 C32 C33 175.9(2) . . . . ?
C42 N5 C32 C31 -178.1(3) . . . . ?
Cu2 N5 C32 C31 -2.5(4) . . . . ?
N4 C31 C32 N5 -0.7(4) . . . . ?
C30 C31 C32 N5 179.5(3) . . . . ?
N4 C31 C32 C33 -178.5(3) . . . . ?
C30 C31 C32 C33 1.7(6) . . . . ?
N5 C32 C33 N6 -0.1(4) . . . . ?
C31 C32 C33 N6 177.8(3) . . . . ?
N5 C32 C33 C34 -179.6(3) . . . . ?
C31 C32 C33 C34 -1.7(7) . . . . ?
C42 N6 C33 C32 -0.1(3) . . . . ?
C41 N6 C33 C32 178.4(3) . . . . ?
C42 N6 C33 C34 179.5(3) . . . . ?
C41 N6 C33 C34 -2.0(5) . . . . ?
C32 C33 C34 C35 177.9(4) . . . . ?
N6 C33 C34 C35 -1.6(5) . . . . ?
C33 C34 C35 C36 2.9(5) . . . . ?
C34 C35 C36 C41 -0.7(5) . . . . ?
C34 C35 C36 C37 176.7(3) . . . . ?
C41 C36 C37 C38 0.2(5) . . . . ?
C35 C36 C37 C38 -177.3(4) . . . . ?
C36 C37 C38 C39 0.4(6) . . . . ?
C37 C38 C39 C40 -0.1(6) . . . . ?
C38 C39 C40 C41 -0.9(6) . . . . ?
C39 C40 C41 C36 1.5(5) . . . . ?
C39 C40 C41 N6 -179.5(3) . . . . ?
C37 C36 C41 C40 -1.1(5) . . . . ?
C35 C36 C41 C40 176.3(3) . . . . ?
C37 C36 C41 N6 179.8(3) . . . . ?
C35 C36 C41 N6 -2.8(5) . . . . ?
C42 N6 C41 C40 3.0(6) . . . . ?
C33 N6 C41 C40 -175.0(3) . . . . ?
C42 N6 C41 C36 -177.9(3) . . . . ?
C33 N6 C41 C36 4.1(4) . . . . ?
C32 N5 C42 N6 -0.3(4) . . . . ?
Cu2 N5 C42 N6 -174.3(3) . . . . ?
C32 N5 C42 C43 179.8(3) . . . . ?
Cu2 N5 C42 C43 5.7(6) . . . . ?
C33 N6 C42 N5 0.2(4) . . . . ?
C41 N6 C42 N5 -178.0(3) . . . . ?
C33 N6 C42 C43 -179.8(3) . . . . ?
C41 N6 C42 C43 1.9(6) . . . . ?
N5 C42 C43 C44 -108.5(4) . . . . ?
N6 C42 C43 C44 71.6(5) . . . . ?
N5 C42 C43 C48 69.0(5) . . . . ?
N6 C42 C43 C48 -111.0(4) . . . . ?
C48 C43 C44 C45 0.6(6) . . . . ?
C42 C43 C44 C45 178.1(4) . . . . ?
C43 C44 C45 C46 -0.3(7) . . . . ?
C44 C45 C46 C47 -0.8(8) . . . . ?
C45 C46 C47 C48 1.5(9) . . . . ?
C46 C47 C48 C43 -1.2(8) . . . . ?
C44 C43 C48 C47 0.1(7) . . . . ?
C42 C43 C48 C47 -177.4(4) . . . . ?
Cu2 O5 C49 O6 -6.5(7) . . . . ?
Cu2 O5 C49 C50 172.9(5) . . . . ?
Cu2 O7 C51 O8 0.7(5) . . . . ?
Cu2 O7 C51 C52 -179.0(4) . . . . ?
